data_2012176
loop_
_publ_author_name
'Dalluhn, J\"org'
'Pr\"ohl, Hans-Heinrich'
'Fischer, Axel K.'
'Jones, Peter G.'
'Blaschette, Armand'

_publ_section_title
;
 Polysulfonylamines. CXLV.
 <i>N</i>-Diethylcarbamoyl-<i>o</i>-benzenedisulfonimide, a urea with
 non-planar geometry at nitrogen and an amide single bond
;
_journal_issue 9
_journal_name_full 'Acta Crystallographica Section C'
_journal_page_first 1109
_journal_page_last 1111
_journal_paper_doi 10.1107/S0108270101010605
_journal_volume 57
_journal_year 2001
_chemical_formula_iupac 'C11 H14 N2 O5 S2'
_chemical_formula_moiety 'C11 H14 N2 O5 S2'
_chemical_formula_sum 'C11 H14 N2 O5 S2'
_chemical_formula_weight 318.36
_chemical_name_systematic
;
?
;
_space_group_IT_number 14
_symmetry_cell_setting monoclinic
_symmetry_space_group_name_Hall '-P 2ybc'
_symmetry_space_group_name_H-M 'P 1 21/c 1'
_audit_creation_method SHELXL-97
_cell_angle_alpha 90.00
_cell_angle_beta 113.17(2)
_cell_angle_gamma 90.00
_cell_formula_units_Z 4
_cell_length_a 14.393(5)
_cell_length_b 8.201(2)
_cell_length_c 12.606(4)
_cell_measurement_reflns_used 54
_cell_measurement_temperature 143(2)
_cell_measurement_theta_max 11.5
_cell_measurement_theta_min 10
_cell_volume 1368.0(8)
_computing_cell_refinement DIF4
_computing_data_collection 'DIF4 (Stoe & Cie, 1992)'
_computing_data_reduction 'REDU4 (Stoe & Cie, 1992)'
_computing_molecular_graphics 'XP (Siemens, 1994)'
_computing_publication_material SHELXL97
_computing_structure_refinement 'SHELXL97 (Sheldrick, 1997)'
_computing_structure_solution 'SHELXS97 (Sheldrick, 1990)'
_diffrn_ambient_temperature 143(2)
_diffrn_measured_fraction_theta_full .995
_diffrn_measured_fraction_theta_max .995
_diffrn_measurement_device_type 'Stoe Stadi-4'
_diffrn_measurement_method \w/\q
_diffrn_radiation_monochromator graphite
_diffrn_radiation_source 'fine-focus sealed tube'
_diffrn_radiation_type MoK\a
_diffrn_radiation_wavelength .71073
_diffrn_reflns_av_R_equivalents .059
_diffrn_reflns_av_sigmaI/netI .0285
_diffrn_reflns_limit_h_max 18
_diffrn_reflns_limit_h_min 0
_diffrn_reflns_limit_k_max 10
_diffrn_reflns_limit_k_min -1
_diffrn_reflns_limit_l_max 15
_diffrn_reflns_limit_l_min -16
_diffrn_reflns_number 3327
_diffrn_reflns_theta_full 27.55
_diffrn_reflns_theta_max 27.55
_diffrn_reflns_theta_min 3.04
_diffrn_standards_decay_% 0
_diffrn_standards_interval_time 60
_diffrn_standards_number 3
_exptl_absorpt_coefficient_mu .410
_exptl_absorpt_correction_type none
_exptl_crystal_colour colourless
_exptl_crystal_density_diffrn 1.546
_exptl_crystal_density_method 'not measured'
_exptl_crystal_description prism
_exptl_crystal_F_000 664
_exptl_crystal_size_max .6
_exptl_crystal_size_mid .5
_exptl_crystal_size_min .4
_refine_diff_density_max .55
_refine_diff_density_min -.54
_refine_ls_extinction_method none
_refine_ls_goodness_of_fit_ref 1.043
_refine_ls_hydrogen_treatment constr
_refine_ls_matrix_type full
_refine_ls_number_parameters 183
_refine_ls_number_reflns 3148
_refine_ls_number_restraints 0
_refine_ls_restrained_S_all 1.043
_refine_ls_R_factor_all .0501
_refine_ls_R_factor_gt .0403
_refine_ls_shift/su_max <0.001
_refine_ls_shift/su_mean .000
_refine_ls_structure_factor_coef Fsqd
_refine_ls_weighting_details 'calc w = 1/[\s^2^(Fo^2^)+(0.0554P)^2^+0.9893P] where P = (Fo^2^+2Fc^2^)/3'
_refine_ls_weighting_scheme calc
_refine_ls_wR_factor_ref .1090
_reflns_number_gt 2663
_reflns_number_total 3148
_reflns_threshold_expression I>2\s(I)
_cod_data_source_file bm1460.cif
_cod_data_source_block II
_cod_original_cell_volume 1368.0(7)
_cod_original_sg_symbol_H-M 'P 21/c'
_cod_database_code 2012176
_cod_database_fobs_code 2012176

loop_
_symmetry_equiv_pos_as_xyz
'x, y, z'
'-x, y+1/2, -z+1/2'
'-x, -y, -z'
'x, -y-1/2, z-1/2'

loop_
_atom_site_label
_atom_site_fract_x
_atom_site_fract_y
_atom_site_fract_z
_atom_site_U_iso_or_equiv
_atom_site_adp_type
_atom_site_calc_flag
_atom_site_refinement_flags
_atom_site_occupancy
_atom_site_disorder_assembly
_atom_site_disorder_group
_atom_site_type_symbol
N1 .24106(12) .6992(2) .08380(14) .0200(3) Uani d . 1 . . N
S11 .19650(4) .50867(6) .03680(4) .02337(14) Uani d . 1 . . S
S12 .16513(4) .78269(6) .14448(4) .02120(14) Uani d . 1 . . S
O11 .27952(13) .4113(2) .04090(15) .0359(4) Uani d . 1 . . O
O12 .11009(12) .5256(2) -.06853(13) .0315(4) Uani d . 1 . . O
O13 .22294(12) .89650(19) .22951(15) .0333(4) Uani d . 1 . . O
O14 .07488(12) .8340(2) .05270(14) .0314(4) Uani d . 1 . . O
O1 .37525(11) .6333(2) .25868(12) .0293(4) Uani d . 1 . . O
N2 .40942(13) .7615(2) .11781(14) .0217(3) Uani d . 1 . . N
C11 .15706(15) .4629(2) .14922(17) .0225(4) Uani d . 1 . . C
C12 .14171(14) .6009(2) .20397(16) .0207(4) Uani d . 1 . . C
C13 .11047(15) .5892(3) .29436(18) .0291(5) Uani d . 1 . . C
H13 .0999 .6836 .3319 .035 Uiso calc R 1 . . H
C14 .09523(17) .4344(4) .3278(2) .0392(6) Uani d . 1 . . C
H14 .0736 .4222 .3895 .047 Uiso calc R 1 . . H
C15 .11067(18) .2970(3) .2735(2) .0408(6) Uani d . 1 . . C
H15 .1001 .1924 .2992 .049 Uiso calc R 1 . . H
C16 .14131(17) .3085(3) .1821(2) .0325(5) Uani d . 1 . . C
H16 .1510 .2141 .1439 .039 Uiso calc R 1 . . H
C1 .35004(15) .6945(2) .16365(16) .0209(4) Uani d . 1 . . C
C21 .51892(15) .7620(3) .18623(18) .0281(5) Uani d . 1 . . C
H21A .5316 .7564 .2692 .034 Uiso calc R 1 . . H
H21B .5479 .8655 .1727 .034 Uiso calc R 1 . . H
C22 .37466(15) .8374(3) .00295(16) .0243(4) Uani d . 1 . . C
H22A .3111 .7845 -.0486 .029 Uiso calc R 1 . . H
H22B .4259 .8194 -.0301 .029 Uiso calc R 1 . . H
C23 .57116(19) .6206(3) .1559(3) .0432(6) Uani d . 1 . . C
H23A .6440 .6269 .2018 .052 Uiso calc R 1 . . H
H23B .5584 .6252 .0737 .052 Uiso calc R 1 . . H
H23C .5449 .5178 .1726 .052 Uiso calc R 1 . . H
C24 .35701(19) 1.0178(3) .0081(2) .0345(5) Uani d . 1 . . C
H24A .3365 1.0648 -.0693 .041 Uiso calc R 1 . . H
H24B .4195 1.0701 .0603 .041 Uiso calc R 1 . . H
H24C .3036 1.0357 .0366 .041 Uiso calc R 1 . . H

loop_
_atom_site_aniso_label
_atom_site_aniso_U_11
_atom_site_aniso_U_22
_atom_site_aniso_U_33
_atom_site_aniso_U_12
_atom_site_aniso_U_13
_atom_site_aniso_U_23
N1 .0228(8) .0204(8) .0212(8) .0002(6) .0134(7) .0009(6)
S11 .0285(3) .0219(3) .0221(2) .0014(2) .0125(2) -.00446(19)
S12 .0253(3) .0171(2) .0268(3) .00109(18) .0163(2) -.00021(18)
O11 .0406(9) .0314(9) .0402(9) .0073(7) .0208(8) -.0088(7)
O12 .0335(9) .0366(9) .0225(7) -.0009(7) .0090(7) -.0068(6)
O13 .0401(9) .0237(8) .0433(9) -.0071(7) .0242(8) -.0124(7)
O14 .0305(8) .0320(8) .0370(8) .0111(7) .0190(7) .0098(7)
O1 .0335(8) .0369(9) .0209(7) .0043(7) .0144(6) .0084(6)
N2 .0224(8) .0269(9) .0188(8) .0020(7) .0112(6) .0039(7)
C11 .0223(10) .0206(10) .0241(9) -.0034(8) .0085(8) .0003(7)
C12 .0206(9) .0230(10) .0196(8) -.0029(8) .0092(7) .0012(7)
C13 .0213(10) .0466(14) .0212(9) -.0049(9) .0103(8) .0003(9)
C14 .0254(11) .0651(18) .0263(11) -.0126(11) .0093(9) .0135(11)
C15 .0291(12) .0435(15) .0402(13) -.0118(11) .0033(10) .0215(12)
C16 .0289(11) .0234(11) .0379(12) -.0064(9) .0053(9) .0049(9)
C1 .0236(10) .0226(10) .0197(9) .0024(8) .0120(8) .0006(7)
C21 .0229(10) .0344(12) .0269(10) -.0011(9) .0096(8) .0044(9)
C22 .0231(10) .0351(11) .0181(9) -.0016(8) .0118(8) .0055(8)
C23 .0335(13) .0392(14) .0602(17) .0089(11) .0220(12) .0077(12)
C24 .0362(12) .0345(13) .0341(12) -.0002(10) .0151(10) .0113(10)

loop_
_atom_type_symbol
_atom_type_description
_atom_type_scat_dispersion_real
_atom_type_scat_dispersion_imag
_atom_type_scat_source
C C .0033 .0016 'International Tables Vol C Tables 4.2.6.8 and 6.1.1.4'
H H .0000 .0000 'International Tables Vol C Tables 4.2.6.8 and 6.1.1.4'
N N .0061 .0033 'International Tables Vol C Tables 4.2.6.8 and 6.1.1.4'
O O .0106 .0060 'International Tables Vol C Tables 4.2.6.8 and 6.1.1.4'
S S .1246 .1234 'International Tables Vol C Tables 4.2.6.8 and 6.1.1.4'

loop_
_geom_angle_atom_site_label_1
_geom_angle_atom_site_label_2
_geom_angle_atom_site_label_3
_geom_angle
_geom_angle_publ_flag
S11 N1 S12 107.72(9) y
C1 N1 S11 111.24(13) y
C1 N1 S12 113.36(12) y
N2 C1 N1 112.45(16) y
O1 C1 N1 120.13(17) y
O1 C1 N2 127.42(19) y
C21 N2 C22 116.59(16) y
C1 N2 C21 118.17(17) y
C1 N2 C22 125.24(17) y
O11 S11 O12 120.12(10) ?
O11 S11 N1 107.85(10) ?
O12 S11 N1 107.82(9) ?
O11 S11 C11 112.55(10) ?
O12 S11 C11 109.33(10) ?
N1 S11 C11 96.41(9) ?
O13 S12 O14 119.79(11) ?
O13 S12 N1 108.33(9) ?
O14 S12 N1 107.19(9) ?
O13 S12 C12 112.91(10) ?
O14 S12 C12 109.32(10) ?
N1 S12 C12 96.60(9) ?
C16 C11 C12 121.5(2) ?
C16 C11 S11 125.47(18) ?
C12 C11 S11 113.03(15) ?
C13 C12 C11 121.3(2) ?
C13 C12 S12 126.07(17) ?
C11 C12 S12 112.59(14) ?
C14 C13 C12 117.2(2) ?
C15 C14 C13 121.5(2) ?
C14 C15 C16 121.4(2) ?
C11 C16 C15 117.0(2) ?
N2 C21 C23 112.04(19) ?
N2 C22 C24 111.75(18) ?
C14 C13 H13 121.4 ?
C12 C13 H13 121.4 ?
C15 C14 H14 119.2 ?
C13 C14 H14 119.2 ?
C14 C15 H15 119.3 ?
C16 C15 H15 119.3 ?
C11 C16 H16 121.5 ?
C15 C16 H16 121.5 ?
N2 C21 H21A 109.2 ?
C23 C21 H21A 109.2 ?
N2 C21 H21B 109.2 ?
C23 C21 H21B 109.2 ?
H21A C21 H21B 107.9 ?
N2 C22 H22A 109.3 ?
C24 C22 H22A 109.3 ?
N2 C22 H22B 109.3 ?
C24 C22 H22B 109.3 ?
H22A C22 H22B 107.9 ?
C21 C23 H23A 109.5 ?
C21 C23 H23B 109.5 ?
H23A C23 H23B 109.5 ?
C21 C23 H23C 109.5 ?
H23A C23 H23C 109.5 ?
H23B C23 H23C 109.5 ?
C22 C24 H24A 109.5 ?
C22 C24 H24B 109.5 ?
H24A C24 H24B 109.5 ?
C22 C24 H24C 109.5 ?
H24A C24 H24C 109.5 ?
H24B C24 H24C 109.5 ?

loop_
_geom_bond_atom_site_label_1
_geom_bond_atom_site_label_2
_geom_bond_site_symmetry_2
_geom_bond_distance
_geom_bond_publ_flag
N1 S11 . 1.7041(18) y
N1 S12 . 1.7048(17) y
N1 C1 . 1.494(3) y
O1 C1 . 1.215(2) y
N2 C1 . 1.325(2) y
N2 C21 . 1.469(3) y
N2 C22 . 1.471(2) y
S11 O11 . 1.4211(17) ?
S11 O12 . 1.4246(17) ?
S11 C11 . 1.762(2) ?
S12 O13 . 1.4180(16) ?
S12 O14 . 1.4215(17) ?
S12 C12 . 1.760(2) ?
C11 C16 . 1.379(3) ?
C11 C12 . 1.388(3) ?
C12 C13 . 1.383(3) ?
C13 C14 . 1.382(4) ?
C14 C15 . 1.381(4) ?
C15 C16 . 1.390(4) ?
C21 C23 . 1.511(3) ?
C22 C24 . 1.507(3) ?
C13 H13 . .9500 ?
C14 H14 . .9500 ?
C15 H15 . .9500 ?
C16 H16 . .9500 ?
C21 H21A . .9900 ?
C21 H21B . .9900 ?
C22 H22A . .9900 ?
C22 H22B . .9900 ?
C23 H23A . .9800 ?
C23 H23B . .9800 ?
C23 H23C . .9800 ?
C24 H24A . .9800 ?
C24 H24B . .9800 ?
C24 H24C . .9800 ?

loop_
_geom_hbond_atom_site_label_D
_geom_hbond_atom_site_label_H
_geom_hbond_atom_site_label_A
_geom_hbond_site_symmetry_A
_geom_hbond_distance_DH
_geom_hbond_distance_HA
_geom_hbond_distance_DA
_geom_hbond_angle_DHA
C13 H13 O12 4_576 .95 2.67 3.602(3) 166
C15 H15 O12 4_566 .95 2.41 3.313(3) 159
C21 H21B O1 2_655 .99 2.46 3.353(3) 150
C22 H22B O1 4_575 .99 2.50 3.092(2) 118
C23 H23A O13 2_645 .98 2.58 3.298(3) 130
C14 H14 O14 2_545 .95 2.62 3.442(3) 145

loop_
_geom_torsion_atom_site_label_1
_geom_torsion_atom_site_label_2
_geom_torsion_atom_site_label_3
_geom_torsion_atom_site_label_4
_geom_torsion
_geom_torsion_publ_flag
C1 N1 S11 O11 -26.38(15) ?
S12 N1 S11 O11 -151.18(10) ?
C1 N1 S11 O12 -157.46(12) ?
S12 N1 S11 O12 77.73(11) ?
C1 N1 S11 C11 89.83(13) ?
S12 N1 S11 C11 -34.97(11) ?
C1 N1 S12 O13 28.59(16) ?
S11 N1 S12 O13 152.11(10) ?
C1 N1 S12 O14 159.16(14) ?
S11 N1 S12 O14 -77.32(11) ?
C1 N1 S12 C12 -88.23(14) ?
S11 N1 S12 C12 35.29(11) ?
O11 S11 C11 C16 -46.9(2) ?
O12 S11 C11 C16 89.3(2) ?
N1 S11 C11 C16 -159.23(19) ?
O11 S11 C11 C12 133.61(16) ?
O12 S11 C11 C12 -90.21(16) ?
N1 S11 C11 C12 21.24(16) ?
C16 C11 C12 C13 .4(3) ?
S11 C11 C12 C13 179.93(16) ?
C16 C11 C12 S12 -179.08(17) ?
S11 C11 C12 S12 .48(19) ?
O13 S12 C12 C13 45.5(2) ?
O14 S12 C12 C13 -90.54(19) ?
N1 S12 C12 C13 158.61(18) ?
O13 S12 C12 C11 -135.09(15) ?
O14 S12 C12 C11 88.88(16) ?
N1 S12 C12 C11 -21.97(16) ?
C11 C12 C13 C14 .0(3) ?
S12 C12 C13 C14 179.38(16) ?
C12 C13 C14 C15 .1(3) ?
C13 C14 C15 C16 -.6(4) ?
C12 C11 C16 C15 -.8(3) ?
S11 C11 C16 C15 179.67(16) ?
C14 C15 C16 C11 1.0(3) ?
C21 N2 C1 N1 -178.70(17) y
C22 N2 C1 N1 1.6(3) y
C21 N2 C1 O1 1.1(3) y
C22 N2 C1 O1 -178.6(2) y
S11 N1 C1 O1 -68.8(2) y
S12 N1 C1 O1 52.8(2) y
S11 N1 C1 N2 111.08(16) y
S12 N1 C1 N2 -127.36(15) y
C1 N2 C21 C23 96.0(2) y
C22 N2 C21 C23 -84.3(2) y
C1 N2 C22 C24 92.0(2) y
C21 N2 C22 C24 -87.7(2) y

loop_
_cod_related_entry_id
_cod_related_entry_database
_cod_related_entry_code
1 ChemSpider 21135166
